data_2103423
loop_
_publ_author_name
'Herbstein, Frank H.'
'Hu, Shengzhi'
'Kapon, Moshe'

_publ_section_title
;
 Some errors from the crystallographic literature, some amplifications
 and a questionable result
;
_journal_issue 5
_journal_name_full 'Acta Crystallographica Section B'
_journal_page_first 884
_journal_page_last 892
_journal_paper_doi 10.1107/S0108768102010261
_journal_volume 58
_journal_year 2002
_chemical_formula_sum 'C18 H12 N10 O14'
_chemical_name_systematic
;
2,2'-Bi-1H-imidazolium dipicrate
;
_space_group_IT_number 14
_symmetry_space_group_name_Hall '-P 2yab'
_symmetry_space_group_name_H-M 'P 1 21/a 1'
_cell_angle_alpha 90.00
_cell_angle_beta 96.66
_cell_angle_gamma 90.00
_cell_formula_units_Z 2
_cell_length_a 23.522
_cell_length_b 5.459
_cell_length_c 8.781
_cell_volume 1119.930
_cod_data_source_file bm0053.cif
_cod_data_source_block number_13
_cod_original_cell_volume 1120.0
_cod_original_sg_symbol_H-M P2(1)/a
_cod_database_code 2103423

loop_
_symmetry_equiv_pos_as_xyz
'x, y, z'
'-x, -y, -z'
'-x + 1/2, y + 1/2, -z'
'x + 1/2, -y + 1/2, z'

loop_
_atom_site_label
_atom_site_fract_x
_atom_site_fract_y
_atom_site_fract_z
C1 0.10478 0.07676 0.27811
C2 0.16616 0.110095 0.30948
C3 0.19753 0.28035 0.23866
C4 0.16936 0.43002 0.12897
C5 0.11119 0.41207 0.08474
C6 0.08106 0.24300 0.15928
N1 0.19808 -0.04772 0.42300
N2 0.20106 0.61736 0.05337
N3 0.01974 0.23242 0.11131
O1 0.07608 -0.08302 0.33876
O2 0.17394 -0.12995 0.52834
O3 0.24854 -0.08740 0.41024
O4 0.25034 0.66144 0.10666
O5 0.17632 0.71965 -0.06015
O6 0.00362 0.25467 -0.02718
O7 -0.01341 0.20588 0.20801
C13 -0.02600 0.54891 0.45830
C15 0.08567 0.22706 0.69436
C16 0.11568 0.40494 0.63372
N7 0.02927 0.25730 0.63442
N8 0.07855 0.544095 0.53857
